data_1562016
loop_
_publ_author_name
'Kahlenberg, Volker'
'Brunello, Emanuele'
'Hejny, Clivia'
'Kr\"uger, Hannes'
'Schmidmair, Daniela'
'Tribus, Martina'
'T\"obbens, Daniel M.'

_publ_section_title
;
 Li2Ca2Si2O7: Structural, spectroscopic and computational studies on a
 sorosilicate
;
_journal_name_full 'Journal of Solid State Chemistry'
_journal_page_first 155
_journal_page_last 167
_journal_paper_doi 10.1016/j.jssc.2014.12.009
_journal_volume 225
_journal_year 2015
_chemical_absolute_configuration ad
_chemical_formula_moiety 'O7 Si2, 2(Ca), 2(Li)'
_chemical_formula_sum 'Ca2 Li2 O7 Si2'
_chemical_formula_weight 262.22
_space_group_IT_number 178
_space_group_name_Hall 'P 61 2 (0 0 5)'
_space_group_name_H-M_alt 'P 61 2 2'
_symmetry_cell_setting hexagonal
_symmetry_space_group_name_H-M 'P 61 2 2'
_atom_sites_solution_hydrogens ' '
_atom_sites_solution_primary direct
_atom_sites_solution_secondary difmap
_cell_angle_alpha 90
_cell_angle_beta 90
_cell_angle_gamma 120
_cell_formula_units_Z 6
_cell_length_a 5.09611(17)
_cell_length_b 5.09611(17)
_cell_length_c 41.2640(17)
_cell_measurement_reflns_used 2633
_cell_measurement_temperature 295(2)
_cell_measurement_theta_max 28.6775
_cell_measurement_theta_min 3.9506
_cell_volume 928.07(6)
_computing_cell_refinement
;
        CrysAlisPro, Agilent Technologies,
        Version 1.171.37.31 (release 14-01-2014 CrysAlis171 .NET)
        (compiled Jan 14 2014,18:38:05)
;
_computing_data_collection
;
        CrysAlisPro, Agilent Technologies,
        Version 1.171.37.31 (release 14-01-2014 CrysAlis171 .NET)
        (compiled Jan 14 2014,18:38:05)
;
_computing_data_reduction
;
        CrysAlisPro, Agilent Technologies,
        Version 1.171.37.31 (release 14-01-2014 CrysAlis171 .NET)
        (compiled Jan 14 2014,18:38:05)
;
_computing_structure_refinement 'SHELXL-97 (Sheldrick, 1997)'
_computing_structure_solution 'SIR2002 (Burla et al., 2003)'
_diffrn_ambient_temperature 295(2)
_diffrn_detector 'CCD plate'
_diffrn_detector_area_resol_mean 10.3575
_diffrn_measured_fraction_theta_full 0.986
_diffrn_measured_fraction_theta_max 0.986
_diffrn_measurement_device 'four-circle diffractometer'
_diffrn_measurement_device_type 'Xcalibur, Ruby, Gemini ultra'
_diffrn_measurement_method '\w scans'
_diffrn_orient_matrix_UB_11 0.0980733
_diffrn_orient_matrix_UB_12 -0.0327214
_diffrn_orient_matrix_UB_13 -0.0091398
_diffrn_orient_matrix_UB_21 0.118838
_diffrn_orient_matrix_UB_22 0.0844725
_diffrn_orient_matrix_UB_23 0.0111518
_diffrn_orient_matrix_UB_31 -0.0458767
_diffrn_orient_matrix_UB_32 -0.1327874
_diffrn_orient_matrix_UB_33 0.0093434
_diffrn_radiation_monochromator graphite
_diffrn_radiation_probe x-ray
_diffrn_radiation_type MoK\a
_diffrn_radiation_wavelength 0.71073
_diffrn_reflns_av_R_equivalents 0.0327
_diffrn_reflns_av_unetI/netI 0.0207
_diffrn_reflns_limit_h_max 6
_diffrn_reflns_limit_h_min -6
_diffrn_reflns_limit_k_max 5
_diffrn_reflns_limit_k_min -6
_diffrn_reflns_limit_l_max 52
_diffrn_reflns_limit_l_min -37
_diffrn_reflns_number 5494
_diffrn_reflns_theta_full 28.68
_diffrn_reflns_theta_max 28.68
_diffrn_reflns_theta_min 4.62
_diffrn_source 'Enhance (Mo) X-ray Source'
_exptl_absorpt_coefficient_mu 2.219
_exptl_absorpt_correction_T_max 0.832
_exptl_absorpt_correction_T_min 0.636
_exptl_absorpt_correction_type analytical
_exptl_absorpt_process_details
;
        CrysAlisPro, Agilent Technologies,
        Version 1.171.37.31 (release 14-01-2014 CrysAlis171 .NET)
        (compiled Jan 14 2014,18:38:05)
Analytical numeric absorption correction using a multifaceted crystal
                        model based on expressions derived by R.C. Clark & J.S.
        (Clark, R. C. & Reid, J. S. (1995). Acta Cryst. A51, 887-897)
        Empirical absorption correction using spherical harmonics,
 implemented in SCALE3 ABSPACK scaling algorithm.
;
_exptl_crystal_colour colourless
_exptl_crystal_density_diffrn 2.815
_exptl_crystal_density_method 'not measured'
_exptl_crystal_description fragment
_exptl_crystal_F_000 780
_exptl_crystal_size_max 0.24
_exptl_crystal_size_mid 0.2
_exptl_crystal_size_min 0.1
_refine_diff_density_max 0.297
_refine_diff_density_min -0.426
_refine_diff_density_rms 0.093
_refine_ls_abs_structure_details 'Flack H D (1983), Acta Cryst. A39, 876-881'
_refine_ls_abs_structure_Flack 0.04(13)
_refine_ls_extinction_coef 0.0124(10)
_refine_ls_extinction_expression Fc^*^=kFc[1+0.001xFc^2^\l^3^/sin(2\q)]^-1/4^
_refine_ls_extinction_method SHELXL
_refine_ls_goodness_of_fit_ref 1.38
_refine_ls_hydrogen_treatment noref
_refine_ls_matrix_type full
_refine_ls_number_parameters 62
_refine_ls_number_reflns 780
_refine_ls_number_restraints 0
_refine_ls_restrained_S_all 1.38
_refine_ls_R_factor_all 0.0283
_refine_ls_R_factor_gt 0.026
_refine_ls_shift/su_max 0
_refine_ls_shift/su_mean 0
_refine_ls_structure_factor_coef Fsqd
_refine_ls_weighting_details 'calc w=1/[\s^2^(Fo^2^)+(0.0208P)^2^+1.2051P] where P=(Fo^2^+2Fc^2^)/3'
_refine_ls_weighting_scheme calc
_refine_ls_wR_factor_gt 0.069
_refine_ls_wR_factor_ref 0.0697
_reflns_number_gt 738
_reflns_number_total 780
_reflns_threshold_expression >2sigma(I)
_cod_data_source_file JSSC-2015-225-155.cif
_cod_data_source_block kristall_2_rt
_cod_database_code 1562016

loop_
_symmetry_equiv_pos_as_xyz
'x, y, z'
'x-y, x, z+1/6'
'-y, x-y, z+1/3'
'-x, -y, z+1/2'
'-x+y, -x, z+2/3'
'y, -x+y, z+5/6'
'-y, -x, -z+5/6'
'x-y, -y, -z'
'x, x-y, -z+1/6'
'y, x, -z+1/3'
'-x+y, y, -z+1/2'
'-x, -x+y, -z+2/3'

loop_
_atom_site_label
_atom_site_type_symbol
_atom_site_fract_x
_atom_site_fract_y
_atom_site_fract_z
_atom_site_U_iso_or_equiv
_atom_site_adp_type
_atom_site_occupancy
_atom_site_symmetry_multiplicity
_atom_site_calc_flag
_atom_site_refinement_flags
_atom_site_disorder_assembly
_atom_site_disorder_group
Ca1 Ca 0.96079(15) 0 0.5 0.0084(2) Uani 1 2 d S . .
Ca2 Ca 0.96416(9) 0.03584(9) 0.4167 0.0149(2) Uani 1 2 d S . .
Li Li 0.6969(11) 0.4099(11) 0.47301(12) 0.0145(10) Uani 1 1 d . . .
Si Si 0.35320(16) 0.72664(16) 0.454034(16) 0.00540(19) Uani 1 1 d . . .
O1 O 0.3876(3) 0.6124(3) 0.4167 0.0112(6) Uani 1 2 d S . .
O2 O 0.6643(5) 0.0466(5) 0.45883(5) 0.0091(4) Uani 1 1 d . . .
O3 O 1.0581(5) 0.7654(5) 0.45520(5) 0.0084(4) Uani 1 1 d . . .
O4 O 0.8679(5) 0.5221(5) 0.52151(5) 0.0108(5) Uani 1 1 d . . .

loop_
_atom_site_aniso_label
_atom_site_aniso_U_11
_atom_site_aniso_U_22
_atom_site_aniso_U_33
_atom_site_aniso_U_23
_atom_site_aniso_U_13
_atom_site_aniso_U_12
Ca1 0.0096(3) 0.0095(4) 0.0060(4) 0.0001(3) 0.00004(14) 0.0048(2)
Ca2 0.0203(4) 0.0203(4) 0.0117(4) 0.0086(3) 0.0086(3) 0.0159(4)
Li 0.013(3) 0.014(2) 0.015(3) -0.0003(19) 0.0028(19) 0.005(2)
Si 0.0058(4) 0.0062(4) 0.0045(3) -0.0004(2) -0.0005(3) 0.0032(3)
O1 0.0162(12) 0.0162(12) 0.0067(13) -0.0031(10) -0.0031(10) 0.0121(13)
O2 0.0081(10) 0.0086(10) 0.0104(10) -0.0016(8) -0.0001(8) 0.0040(8)
O3 0.0083(10) 0.0111(11) 0.0076(10) 0.0021(8) 0.0009(8) 0.0062(9)
O4 0.0090(10) 0.0124(11) 0.0098(10) 0.0053(8) 0.0022(8) 0.0044(8)

loop_
_atom_type_symbol
_atom_type_description
_atom_type_scat_dispersion_real
_atom_type_scat_dispersion_imag
_atom_type_scat_source
Ca Ca 0.2262 0.3064 'International Tables Vol C Tables 4.2.6.8 and 6.1.1.4'
Li Li -0.0003 0.0001 'International Tables Vol C Tables 4.2.6.8 and 6.1.1.4'
O O 0.0106 0.006 'International Tables Vol C Tables 4.2.6.8 and 6.1.1.4'
Si Si 0.0817 0.0704 'International Tables Vol C Tables 4.2.6.8 and 6.1.1.4'

loop_
_exptl_crystal_face_index_h
_exptl_crystal_face_index_k
_exptl_crystal_face_index_l
_exptl_crystal_face_perp_dist
0 0 -1 0.0457
-2 5 -44 0.1
-1 6 -31 0.1246
-5 0 36 0.1074
1 -5 33 0.0968
2 -6 27 0.0984
-6 6 3 0.1228
-7 2 -6 0.0902
-6 5 -24 0.0997
7 -3 13 0.0791
4 -3 49 0.0351
-4 -1 -40 0.0807
-4 -3 -27 0.0835
6 -2 -28 0.0731
-6 1 23 0.1006

loop_
_geom_angle_atom_site_label_1
_geom_angle_atom_site_label_2
_geom_angle_atom_site_label_3
_geom_angle
_geom_angle_site_symmetry_1
_geom_angle_site_symmetry_3
O2 Ca1 O2 92.80(10) 8_556 .
O2 Ca1 O3 78.27(7) 8_556 8_666
O2 Ca1 O3 146.71(8) . 8_666
O2 Ca1 O3 146.71(8) 8_556 1_545
O2 Ca1 O3 78.27(7) . 1_545
O3 Ca1 O3 125.40(10) 8_666 1_545
O2 Ca1 O4 82.64(7) 8_556 1_545
O2 Ca1 O4 123.70(7) . 1_545
O3 Ca1 O4 87.29(7) 8_666 1_545
O3 Ca1 O4 76.32(7) 1_545 1_545
O2 Ca1 O4 123.70(7) 8_556 8_666
O2 Ca1 O4 82.64(7) . 8_666
O3 Ca1 O4 76.32(7) 8_666 8_666
O3 Ca1 O4 87.29(7) 1_545 8_666
O4 Ca1 O4 143.96(10) 1_545 8_666
O2 Ca1 Li 80.58(12) 8_556 8_666
O2 Ca1 Li 103.94(11) . 8_666
O3 Ca1 Li 43.23(11) 8_666 8_666
O3 Ca1 Li 132.64(12) 1_545 8_666
O4 Ca1 Li 129.98(11) 1_545 8_666
O4 Ca1 Li 47.38(12) 8_666 8_666
O2 Ca1 Li 103.94(11) 8_556 1_545
O2 Ca1 Li 80.58(12) . 1_545
O3 Ca1 Li 132.64(12) 8_666 1_545
O3 Ca1 Li 43.23(12) 1_545 1_545
O4 Ca1 Li 47.38(12) 1_545 1_545
O4 Ca1 Li 129.98(11) 8_666 1_545
Li Ca1 Li 173.6(2) 8_666 1_545
O2 Ca1 O4 74.71(7) 8_556 8_556
O2 Ca1 O4 56.64(6) . 8_556
O3 Ca1 O4 145.36(6) 8_666 8_556
O3 Ca1 O4 73.64(7) 1_545 8_556
O4 Ca1 O4 68.23(4) 1_545 8_556
O4 Ca1 O4 137.38(8) 8_666 8_556
Li Ca1 O4 147.01(11) 8_666 8_556
Li Ca1 O4 39.40(11) 1_545 8_556
O2 Ca1 O4 56.64(6) 8_556 .
O2 Ca1 O4 74.71(7) . .
O3 Ca1 O4 73.64(7) 8_666 .
O3 Ca1 O4 145.36(6) 1_545 .
O4 Ca1 O4 137.38(8) 1_545 .
O4 Ca1 O4 68.23(4) 8_666 .
Li Ca1 O4 39.40(11) 8_666 .
Li Ca1 O4 147.01(12) 1_545 .
O4 Ca1 O4 107.71(8) 8_556 .
O2 Ca1 Li 35.40(11) 8_556 8_556
O2 Ca1 Li 77.55(11) . 8_556
O3 Ca1 Li 108.56(10) 8_666 8_556
O3 Ca1 Li 111.54(11) 1_545 8_556
O4 Ca1 Li 66.84(10) 1_545 8_556
O4 Ca1 Li 148.83(11) 8_666 8_556
Li Ca1 Li 115.12(17) 8_666 8_556
Li Ca1 Li 70.07(12) 1_545 8_556
O4 Ca1 Li 40.00(10) 8_556 8_556
O4 Ca1 Li 83.36(10) . 8_556
O2 Ca1 Li 77.55(10) 8_556 .
O2 Ca1 Li 35.40(10) . .
O3 Ca1 Li 111.54(11) 8_666 .
O3 Ca1 Li 108.56(10) 1_545 .
O4 Ca1 Li 148.83(11) 1_545 .
O4 Ca1 Li 66.84(10) 8_666 .
Li Ca1 Li 70.07(12) 8_666 .
Li Ca1 Li 115.12(17) 1_545 .
O4 Ca1 Li 83.36(10) 8_556 .
O4 Ca1 Li 40.00(10) . .
Li Ca1 Li 83.28(18) 8_556 .
O3 Ca2 O3 91.55(10) 1_545 7_765
O3 Ca2 O2 80.45(7) 1_545 .
O3 Ca2 O2 170.10(8) 7_765 .
O3 Ca2 O2 170.10(8) 1_545 7_665
O3 Ca2 O2 80.45(7) 7_765 7_665
O2 Ca2 O2 108.08(11) . 7_665
O3 Ca2 O1 89.45(7) 1_545 1_545
O3 Ca2 O1 111.56(7) 7_765 1_545
O2 Ca2 O1 62.90(6) . 1_545
O2 Ca2 O1 98.88(7) 7_665 1_545
O3 Ca2 O1 111.56(7) 1_545 1_655
O3 Ca2 O1 89.45(7) 7_765 1_655
O2 Ca2 O1 98.88(7) . 1_655
O2 Ca2 O1 62.90(6) 7_665 1_655
O1 Ca2 O1 150.28(12) 1_545 1_655
O3 Ca2 Si 79.02(5) 1_545 1_545
O3 Ca2 Si 142.05(6) 7_765 1_545
O2 Ca2 Si 30.69(5) . 1_545
O2 Ca2 Si 110.88(6) 7_665 1_545
O1 Ca2 Si 32.91(3) 1_545 1_545
O1 Ca2 Si 128.29(5) 1_655 1_545
O3 Ca2 Si 142.05(6) 1_545 7_765
O3 Ca2 Si 79.02(5) 7_765 7_765
O2 Ca2 Si 110.88(6) . 7_765
O2 Ca2 Si 30.69(5) 7_665 7_765
O1 Ca2 Si 128.29(5) 1_545 7_765
O1 Ca2 Si 32.91(3) 1_655 7_765
Si Ca2 Si 129.22(4) 1_545 7_765
O3 Ca2 Si 96.75(5) 1_545 1_655
O3 Ca2 Si 115.16(6) 7_765 1_655
O2 Ca2 Si 71.91(6) . 1_655
O2 Ca2 Si 81.59(5) 7_665 1_655
O1 Ca2 Si 132.61(5) 1_545 1_655
O1 Ca2 Si 28.77(2) 1_655 1_655
Si Ca2 Si 102.49(2) 1_545 1_655
Si Ca2 Si 56.64(2) 7_765 1_655
O3 Ca2 Si 115.16(6) 1_545 7_655
O3 Ca2 Si 96.75(6) 7_765 7_655
O2 Ca2 Si 81.59(5) . 7_655
O2 Ca2 Si 71.91(5) 7_665 7_655
O1 Ca2 Si 28.77(2) 1_545 7_655
O1 Ca2 Si 132.61(5) 1_655 7_655
Si Ca2 Si 56.64(2) 1_545 7_655
Si Ca2 Si 102.49(2) 7_765 7_655
Si Ca2 Si 134.22(4) 1_655 7_655
O3 Ca2 Ca1 43.67(5) 1_545 .
O3 Ca2 Ca1 131.70(6) 7_765 .
O2 Ca2 Ca1 43.19(5) . .
O2 Ca2 Ca1 141.08(6) 7_665 .
O1 Ca2 Ca1 89.005(10) 1_545 .
O1 Ca2 Ca1 92.219(5) 1_655 .
Si Ca2 Ca1 60.012(17) 1_545 .
Si Ca2 Ca1 122.379(16) 7_765 .
Si Ca2 Ca1 65.778(12) 1_655 .
Si Ca2 Ca1 116.274(18) 7_655 .
O3 Ca2 Ca1 131.70(6) 1_545 6_664
O3 Ca2 Ca1 43.67(5) 7_765 6_664
O2 Ca2 Ca1 141.08(6) . 6_664
O2 Ca2 Ca1 43.19(5) 7_665 6_664
O1 Ca2 Ca1 92.219(5) 1_545 6_664
O1 Ca2 Ca1 89.005(10) 1_655 6_664
Si Ca2 Ca1 122.379(16) 1_545 6_664
Si Ca2 Ca1 60.012(17) 7_765 6_664
Si Ca2 Ca1 116.274(18) 1_655 6_664
Si Ca2 Ca1 65.778(12) 7_655 6_664
Ca1 Ca2 Ca1 175.23(4) . 6_664
O2 Li O3 112.0(3) . .
O2 Li O4 124.3(3) . 8_566
O3 Li O4 112.9(3) . 8_566
O2 Li O4 112.3(3) . .
O3 Li O4 92.0(2) . .
O4 Li O4 97.4(2) 8_566 .
O2 Li Ca1 159.0(3) . 1_565
O3 Li Ca1 56.05(14) . 1_565
O4 Li Ca1 76.28(17) 8_566 1_565
O4 Li Ca1 55.71(13) . 1_565
O2 Li Si 88.52(19) . 1_655
O3 Li Si 29.52(10) . 1_655
O4 Li Si 142.2(2) 8_566 1_655
O4 Li Si 84.55(17) . 1_655
Ca1 Li Si 73.87(12) 1_565 1_655
O2 Li Si 131.4(2) . .
O3 Li Si 86.37(18) . .
O4 Li Si 29.24(10) 8_566 .
O4 Li Si 111.5(2) . .
Ca1 Li Si 68.24(11) 1_565 .
Si Li Si 115.68(16) 1_655 .
O2 Li Si 98.0(2) . 8_666
O3 Li Si 121.6(2) . 8_666
O4 Li Si 85.14(17) 8_566 8_666
O4 Li Si 29.62(9) . 8_666
Ca1 Li Si 78.17(13) 1_565 8_666
Si Li Si 110.49(16) 1_655 8_666
Si Li Si 110.02(15) . 8_666
O2 Li Si 24.77(10) . 1_545
O3 Li Si 132.8(2) . 1_545
O4 Li Si 99.82(19) 8_566 1_545
O4 Li Si 117.3(2) . 1_545
Ca1 Li Si 170.76(19) 1_565 1_545
Si Li Si 112.84(16) 1_655 1_545
Si Li Si 112.34(16) . 1_545
Si Li Si 93.24(14) 8_666 1_545
O2 Li Ca1 47.12(13) . .
O3 Li Ca1 103.1(2) . .
O4 Li Ca1 141.2(2) 8_566 .
O4 Li Ca1 66.50(14) . .
Ca1 Li Ca1 115.12(17) 1_565 .
Si Li Ca1 73.89(11) 1_655 .
Si Li Ca1 170.31(18) . .
Si Li Ca1 63.25(10) 8_666 .
Si Li Ca1 62.77(10) 1_545 .
O2 Li Ca1 88.29(18) . 1_455
O3 Li Ca1 156.0(2) . 1_455
O4 Li Ca1 43.09(12) 8_566 1_455
O4 Li Ca1 91.96(17) . 1_455
Ca1 Li Ca1 108.15(15) 1_565 1_455
Si Li Ca1 173.99(19) 1_655 1_455
Si Li Ca1 70.17(10) . 1_455
Si Li Ca1 64.96(9) 8_666 1_455
Si Li Ca1 64.52(9) 1_545 1_455
Ca1 Li Ca1 100.23(13) . 1_455
O2 Li Li 95.67(19) . 8_666
O3 Li Li 73.07(17) . 8_666
O4 Li Li 127.8(3) 8_566 8_666
O4 Li Li 31.63(17) . 8_666
Ca1 Li Li 65.13(18) 1_565 8_666
Si Li Li 56.01(8) 1_655 8_666
Si Li Li 133.0(2) . 8_666
Si Li Li 54.49(17) 8_666 8_666
Si Li Li 112.6(2) 1_545 8_666
Ca1 Li Li 50.10(10) . 8_666
Ca1 Li Li 119.3(2) 1_455 8_666
O4 Si O3 115.01(11) 8_566 1_455
O4 Si O2 110.03(12) 8_566 1_565
O3 Si O2 112.10(11) 1_455 1_565
O4 Si O1 105.51(11) 8_566 .
O3 Si O1 109.47(12) 1_455 .
O2 Si O1 103.92(8) 1_565 .
O4 Si Li 80.30(13) 8_566 1_455
O3 Si Li 36.99(13) 1_455 1_455
O2 Si Li 140.88(12) 1_565 1_455
O1 Si Li 109.43(11) . 1_455
O4 Si Li 37.42(12) 8_566 .
O3 Si Li 152.10(13) 1_455 .
O2 Si Li 88.22(13) 1_565 .
O1 Si Li 82.22(13) . .
Li Si Li 115.68(17) 1_455 .
O4 Si Li 41.27(12) 8_566 8_566
O3 Si Li 89.72(12) 1_455 8_566
O2 Si Li 92.84(12) 1_565 8_566
O1 Si Li 146.75(13) . 8_566
Li Si Li 69.86(12) 1_455 8_566
Li Si Li 69.63(12) . 8_566
O4 Si Ca2 109.53(8) 8_566 1_565
O3 Si Ca2 135.42(8) 1_455 1_565
O2 Si Ca2 47.31(7) 1_565 1_565
O1 Si Ca2 58.06(3) . 1_565
Li Si Ca2 165.29(10) 1_455 1_565
Li Si Ca2 72.40(10) . 1_565
Li Si Ca2 124.78(10) 8_566 1_565
O4 Si Li 120.17(13) 8_566 1_565
O3 Si Li 83.87(13) 1_455 1_565
O2 Si Li 28.88(12) 1_565 1_565
O1 Si Li 121.18(11) . 1_565
Li Si Li 112.84(16) 1_455 1_565
Li Si Li 112.34(17) . 1_565
Li Si Li 86.76(14) 8_566 1_565
Ca2 Si Li 72.36(9) 1_565 1_565
O4 Si Ca1 67.51(8) 8_566 1_565
O3 Si Ca1 132.01(8) 1_455 1_565
O2 Si Ca1 42.52(7) 1_565 1_565
O1 Si Ca1 115.79(8) . 1_565
Li Si Ca1 129.61(10) 1_455 1_565
Li Si Ca1 53.25(10) . 1_565
Li Si Ca1 60.26(10) 8_566 1_565
Ca2 Si Ca1 65.085(17) 1_565 1_565
Li Si Ca1 59.83(10) 1_565 1_565
O4 Si Ca2 72.44(8) 8_566 1_455
O3 Si Ca2 92.48(9) 1_455 1_455
O2 Si Ca2 149.52(8) 1_565 1_455
O1 Si Ca2 48.75(3) . 1_455
Li Si Ca2 69.38(10) 1_455 1_455
Li Si Ca2 76.09(10) . 1_455
Li Si Ca2 105.49(10) 8_566 1_455
Ca2 Si Ca2 102.49(2) 1_565 1_455
Li Si Ca2 167.24(10) 1_565 1_455
Ca1 Si Ca2 129.34(3) 1_565 1_455
O4 Si Ca2 148.09(8) 8_566 1_465
O3 Si Ca2 34.27(7) 1_455 1_465
O2 Si Ca2 95.25(8) 1_565 1_465
O1 Si Ca2 86.08(9) . 1_465
Li Si Ca2 67.79(10) 1_455 1_465
Li Si Ca2 168.28(10) . 1_465
Li Si Ca2 121.22(10) 8_566 1_465
Ca2 Si Ca2 101.86(2) 1_565 1_465
Li Si Ca2 74.47(10) 1_565 1_465
Ca1 Si Ca2 134.30(2) 1_565 1_465
Ca2 Si Ca2 95.665(19) 1_455 1_465
Si O1 Si 134.29(18) . 7_665
Si O1 Ca2 102.48(3) . 1_455
Si O1 Ca2 89.03(3) 7_665 1_455
Si O1 Ca2 89.03(3) . 1_565
Si O1 Ca2 102.48(3) 7_665 1_565
Ca2 O1 Ca2 150.28(12) 1_455 1_565
Si O2 Li 126.4(2) 1_545 .
Si O2 Ca2 102.00(10) 1_545 .
Li O2 Ca2 121.46(18) . .
Si O2 Ca1 109.86(11) 1_545 .
Li O2 Ca1 97.48(18) . .
Ca2 O2 Ca1 94.28(8) . .
Si O3 Li 113.49(19) 1_655 .
Si O3 Ca2 122.54(11) 1_655 1_565
Li O3 Ca2 115.43(18) . 1_565
Si O3 Ca1 121.66(11) 1_655 1_565
Li O3 Ca1 80.72(16) . 1_565
Ca2 O3 Ca1 94.45(7) 1_565 1_565
Si O4 Li 113.34(18) 8_666 8_666
Si O4 Li 109.11(18) 8_666 .
Li O4 Li 114.1(2) 8_666 .
Si O4 Ca1 135.74(12) 8_666 1_565
Li O4 Ca1 102.35(17) 8_666 1_565
Li O4 Ca1 76.91(15) . 1_565
Si O4 Ca1 83.47(9) 8_666 .
Li O4 Ca1 64.32(15) 8_666 .
Li O4 Ca1 73.50(15) . .
Ca1 O4 Ca1 137.38(8) 1_565 .

loop_
_geom_bond_atom_site_label_1
_geom_bond_atom_site_label_2
_geom_bond_distance
_geom_bond_site_symmetry_2
Ca1 O2 2.363(2) 8_556
Ca1 O2 2.363(2) .
Ca1 O3 2.385(2) 8_666
Ca1 O3 2.385(2) 1_545
Ca1 O4 2.406(2) 1_545
Ca1 O4 2.406(2) 8_666
Ca2 O3 2.3056(19) 1_545
Ca2 O3 2.3056(19) 7_765
Ca2 O2 2.334(2) .
Ca2 O2 2.334(2) 7_665
Ca2 O1 2.6362(7) 1_545
Ca2 O1 2.6362(7) 1_655
Li O2 1.868(5) .
Li O3 1.969(5) .
Li O4 1.998(5) 8_566
Li O4 2.143(6) .
Si O4 1.606(2) 8_566
Si O3 1.612(2) 1_455
Si O2 1.621(2) 1_565
Si O1 1.6878(13) .
O1 Si 1.6878(13) 7_665
O1 Ca2 2.6362(7) 1_455
O1 Ca2 2.6362(7) 1_565
O2 Si 1.621(2) 1_545
O3 Si 1.612(2) 1_655
O3 Ca2 2.3056(19) 1_565
O3 Ca1 2.385(2) 1_565
O4 Si 1.606(2) 8_666
O4 Li 1.998(5) 8_666
O4 Ca1 2.406(2) 1_565
